data_7054343
loop_
_publ_author_name
'Kulikov, Vladislav'
'Meyer, Gerd'

_publ_section_title
;
 Organoamine silver(i) decatungstate structures: remarkable
 chemoselectivity and the exploration of the intramolecular redox reaction
 upon thermolysis
;
_journal_issue 8
_journal_name_full 'New Journal of Chemistry'
_journal_page_first 3408
_journal_paper_doi 10.1039/C4NJ00172A
_journal_volume 38
_journal_year 2014
_chemical_formula_moiety '4(C14 H10 N2 Ag), W10 O32'
_chemical_formula_sum 'C56 H40 Ag4 N8 O32 W10'
_chemical_formula_weight 3606.94
_chemical_melting_point ?
_chemical_name_common
;
Tetrakis(dibenzonitrilesiver(I))decatungstate
;
_chemical_name_systematic
; 
Tetrakis(dibenzonitrilesiver(I))di-mu5-oxo-icosa-mu-oxo-decaoxodecatungstate
;
_space_group_IT_number 2
_symmetry_cell_setting triclinic
_symmetry_space_group_name_Hall '-P 1'
_symmetry_space_group_name_H-M 'P -1'
_atom_sites_solution_hydrogens geom
_atom_sites_solution_primary direct
_atom_sites_solution_secondary difmap
_audit_creation_method SHELXL-97
_cell_angle_alpha 104.717(4)
_cell_angle_beta 113.242(3)
_cell_angle_gamma 94.594(3)
_cell_formula_units_Z 1
_cell_length_a 11.0972(4)
_cell_length_b 13.3970(5)
_cell_length_c 13.9852(7)
_cell_measurement_reflns_used 'not measured'
_cell_measurement_temperature 293(2)
_cell_measurement_theta_max 'not measured'
_cell_measurement_theta_min 'not measured'
_cell_volume 1809.31(15)
_computing_cell_refinement 'X-Area, (Stoe, 2001)'
_computing_data_collection 'X-Area, (Stoe, 2001)'
_computing_data_reduction 'X-Area, (Stoe, 2001)'
_computing_molecular_graphics 'Diamond v3.2 (Crystal Impact 2011)'
_computing_publication_material 'Diamond v3.2 (Crystal Impact 2011)'
_computing_structure_refinement 'SHELXL-97 (Sheldrick, 1997)'
_computing_structure_solution 'SHELXS-97 (Sheldrick, 1990)'
_diffrn_ambient_temperature 293(2)
_diffrn_detector_area_resol_mean 'not measured'
_diffrn_measured_fraction_theta_full 0.990
_diffrn_measured_fraction_theta_max 0.990
_diffrn_measurement_device_type 'IPDS II (Stoe & Cie)'
_diffrn_measurement_method '\w and \f scans'
_diffrn_radiation_monochromator graphite
_diffrn_radiation_source 'fine-focus sealed tube'
_diffrn_radiation_type MoK\a
_diffrn_radiation_wavelength 0.71073
_diffrn_reflns_av_R_equivalents 0.0798
_diffrn_reflns_av_unetI/netI 0.0530
_diffrn_reflns_limit_h_max 12
_diffrn_reflns_limit_h_min -14
_diffrn_reflns_limit_k_max 16
_diffrn_reflns_limit_k_min -16
_diffrn_reflns_limit_l_max 17
_diffrn_reflns_limit_l_min -17
_diffrn_reflns_number 25537
_diffrn_reflns_theta_full 25.242
_diffrn_reflns_theta_max 26.80
_diffrn_reflns_theta_min 1.92
_diffrn_standards_decay_% 'not measured'
_diffrn_standards_interval_count 'not measured'
_diffrn_standards_interval_time 'not measured'
_diffrn_standards_number 'not measured'
_exptl_absorpt_coefficient_mu 16.963
_exptl_absorpt_correction_T_max 0.1911
_exptl_absorpt_correction_T_min 0.0469
_exptl_absorpt_correction_type numerical
_exptl_absorpt_process_details
;
The absorption correction (X-RED; Stoe & Cie, 2001) 
was performed after optimizing the crystal shape 
using X-SHAPE (Stoe & Cie, 1999).
;
_exptl_crystal_colour colourless
_exptl_crystal_density_diffrn 3.310
_exptl_crystal_density_meas ?
_exptl_crystal_density_method 'not measured'
_exptl_crystal_description block
_exptl_crystal_F_000 1616
_exptl_crystal_size_max 0.3
_exptl_crystal_size_mid 0.3
_exptl_crystal_size_min 0.1
_refine_diff_density_max 1.534
_refine_diff_density_min -2.125
_refine_diff_density_rms 0.205
_refine_ls_extinction_coef 0.00109(6)
_refine_ls_extinction_expression Fc^*^=kFc[1+0.001xFc^2^\l^3^/sin(2\q)]^-1/4^
_refine_ls_extinction_method SHELXL
_refine_ls_goodness_of_fit_ref 1.114
_refine_ls_hydrogen_treatment constr
_refine_ls_matrix_type full
_refine_ls_number_parameters 497
_refine_ls_number_reflns 7649
_refine_ls_number_restraints 0
_refine_ls_restrained_S_all 1.114
_refine_ls_R_factor_all 0.0345
_refine_ls_R_factor_gt 0.0301
_refine_ls_shift/su_max 0.000
_refine_ls_shift/su_mean 0.000
_refine_ls_structure_factor_coef Fsqd
_refine_ls_weighting_details 'calc w=1/[\s^2^(Fo^2^)+(0.0211P)^2^+7.1758P] where P=(Fo^2^+2Fc^2^)/3'
_refine_ls_weighting_scheme calc
_refine_ls_wR_factor_gt 0.0742
_refine_ls_wR_factor_ref 0.0767
_reflns_number_gt 6924
_reflns_number_total 7649
_reflns_threshold_expression >4sigma(I)
_cod_data_source_file c4nj00172a2.cif
_cod_data_source_block AGPhCNW
_cod_depositor_comments
;
The following automatic conversions were performed:

'_chemical_melting_point' value 'not measured' was changed to '?' -
the value is undefined or not given.

Automatic conversion script
Id: cif_fix_values 2281 2013-09-26 08:29:07Z andrius 

The following automatic conversions were performed:

'_exptl_crystal_density_meas' value 'not measured' was changed to '?'
- the value is perceived as not measured.

Automatic conversion script
Id: cif_fix_values 3008 2015-01-20 13:52:24Z robertas 
;
_cod_original_cell_volume 1809.31(14)
_cod_database_code 7054343

loop_
_symmetry_equiv_pos_as_xyz
'x, y, z'
'-x, -y, -z'

loop_
_atom_site_label
_atom_site_type_symbol
_atom_site_fract_x
_atom_site_fract_y
_atom_site_fract_z
_atom_site_U_iso_or_equiv
_atom_site_adp_type
_atom_site_occupancy
_atom_site_site_symmetry_order
_atom_site_calc_flag
_atom_site_refinement_flags_posn
_atom_site_refinement_flags_adp
W4 W 0.10511(3) 0.06928(2) -0.14609(2) 0.02247(8) Uani 1 1 d . .
W2 W -0.05250(3) 0.19891(2) 0.11157(2) 0.02287(8) Uani 1 1 d . .
W3 W 0.24254(3) 0.17585(2) 0.11993(2) 0.02377(8) Uani 1 1 d . .
W1 W 0.05577(3) 0.30050(2) -0.03840(2) 0.02547(8) Uani 1 1 d . .
W5 W -0.19028(3) 0.09286(2) -0.15489(2) 0.02361(8) Uani 1 1 d . .
Ag2 Ag 0.04802(8) 0.50560(6) 0.20158(6) 0.04990(17) Uani 1 1 d . .
O12 O -0.3421(5) 0.0774(5) -0.2598(4) 0.0359(12) Uani 1 1 d . .
O4 O -0.0111(5) 0.3249(4) 0.0707(4) 0.0256(9) Uani 1 1 d . .
O13 O -0.0843(5) 0.0468(4) -0.2296(4) 0.0271(10) Uani 1 1 d . .
O1 O 0.0782(6) 0.4213(4) -0.0566(5) 0.0368(12) Uani 1 1 d . .
O6 O 0.0261(4) 0.1393(3) -0.0158(3) 0.0202(9) Uani 1 1 d . .
O11 O -0.2125(5) 0.1544(4) -0.0240(4) 0.0255(10) Uani 1 1 d . .
O8 O 0.4013(5) 0.2214(4) 0.2192(4) 0.0373(12) Uani 1 1 d . .
O7 O 0.2639(5) 0.1124(4) -0.0107(4) 0.0261(10) Uani 1 1 d . .
O2 O 0.1139(5) 0.2145(4) -0.1385(4) 0.0277(10) Uani 1 1 d . .
O9 O 0.1375(5) 0.2208(4) 0.1969(4) 0.0269(10) Uani 1 1 d . .
O16 O 0.0741(5) -0.0651(4) -0.1238(4) 0.0250(10) Uani 1 1 d . .
O3 O 0.2245(5) 0.3005(4) 0.0750(4) 0.0268(10) Uani 1 1 d . .
N11 N -0.0798(9) 0.5170(7) 0.2869(8) 0.062(2) Uani 1 1 d . .
N1 N 0.2450(9) 0.5563(7) 0.2096(7) 0.0534(19) Uani 1 1 d . .
C12 C -0.2041(10) 0.5024(7) 0.4041(7) 0.0452(19) Uani 1 1 d . .
C11 C -0.1367(11) 0.5107(8) 0.3361(9) 0.056(2) Uani 1 1 d . .
C2 C 0.3892(8) 0.5996(6) 0.1142(7) 0.0404(18) Uani 1 1 d . .
C1 C 0.3110(9) 0.5758(7) 0.1681(7) 0.046(2) Uani 1 1 d . .
C3 C 0.3274(9) 0.6222(7) 0.0171(8) 0.0437(19) Uani 1 1 d . .
H3 H 0.2360 0.6214 -0.0121 0.052 Uiso 1 1 calc R U
C13 C -0.1590(11) 0.5729(9) 0.5086(8) 0.059(2) Uani 1 1 d . .
H13 H -0.0840 0.6263 0.5357 0.070 Uiso 1 1 calc R U
C4 C 0.4009(11) 0.6457(7) -0.0360(9) 0.056(2) Uani 1 1 d . .
H4 H 0.3591 0.6613 -0.1010 0.067 Uiso 1 1 calc R U
C15 C -0.3304(11) 0.4839(8) 0.5337(8) 0.057(2) Uani 1 1 d . .
H15 H -0.3716 0.4758 0.5785 0.068 Uiso 1 1 calc R U
C5 C 0.5366(11) 0.6464(8) 0.0061(11) 0.062(3) Uani 1 1 d . .
H5 H 0.5852 0.6607 -0.0316 0.075 Uiso 1 1 calc R U
C6 C 0.6000(10) 0.6261(9) 0.1035(12) 0.072(3) Uani 1 1 d . .
H6 H 0.6918 0.6284 0.1325 0.087 Uiso 1 1 calc R U
C14 C -0.2247(11) 0.5641(9) 0.5722(8) 0.061(3) Uani 1 1 d . .
H14 H -0.1968 0.6130 0.6412 0.073 Uiso 1 1 calc R U
C17 C -0.3142(12) 0.4224(8) 0.3656(8) 0.060(3) Uani 1 1 d . .
H17 H -0.3449 0.3741 0.2960 0.072 Uiso 1 1 calc R U
C7 C 0.5276(9) 0.6022(7) 0.1582(9) 0.051(2) Uani 1 1 d . .
H7 H 0.5702 0.5879 0.2239 0.061 Uiso 1 1 calc R U
O15 O -0.2089(5) -0.0392(4) -0.1321(4) 0.0269(10) Uani 1 1 d . .
O10 O -0.1037(5) 0.2650(4) 0.2057(4) 0.0360(12) Uani 1 1 d . .
O14 O 0.1591(5) 0.0302(4) -0.2447(4) 0.0316(11) Uani 1 1 d . .
O5 O -0.1228(5) 0.2360(4) -0.1447(4) 0.0280(10) Uani 1 1 d . .
C16 C -0.3783(12) 0.4143(10) 0.4305(9) 0.070(3) Uani 1 1 d . .
H16 H -0.4538 0.3617 0.4043 0.084 Uiso 1 1 calc R U
C24 C -0.8404(12) 0.1122(9) -0.5355(8) 0.060(3) Uani 1 1 d . .
H24 H -0.9304 0.0837 -0.5818 0.072 Uiso 1 1 calc R U
C22 C -0.6526(9) 0.1455(6) -0.3633(6) 0.0376(17) Uani 1 1 d . .
C27 C -0.5725(10) 0.1951(8) -0.3984(8) 0.054(2) Uani 1 1 d . .
H27 H -0.4820 0.2222 -0.3529 0.065 Uiso 1 1 calc R U
C25 C -0.7630(12) 0.1604(8) -0.5707(7) 0.059(3) Uani 1 1 d . .
H25 H -0.8000 0.1645 -0.6416 0.071 Uiso 1 1 calc R U
C23 C -0.7870(9) 0.1048(8) -0.4313(7) 0.049(2) Uani 1 1 d . .
H23 H -0.8411 0.0725 -0.4066 0.059 Uiso 1 1 calc R U
C21 C -0.5946(8) 0.1342(7) -0.2561(6) 0.0396(18) Uani 1 1 d . .
N21 N -0.5489(7) 0.1201(6) -0.1739(5) 0.0396(15) Uani 1 1 d . .
Ag1 Ag -0.45778(10) 0.11569(7) -0.01358(6) 0.0691(3) Uani 1 1 d . .
C26 C -0.6290(12) 0.2040(9) -0.5030(9) 0.066(3) Uani 1 1 d . .
H26 H -0.5771 0.2390 -0.5275 0.079 Uiso 1 1 calc R U
N31 N -0.3869(7) 0.1169(6) 0.1489(6) 0.0429(16) Uani 1 1 d . .
C32 C -0.2878(8) 0.1497(6) 0.3571(6) 0.0357(16) Uani 1 1 d . .
C31 C -0.3453(8) 0.1305(6) 0.2407(6) 0.0350(16) Uani 1 1 d . .
C33 C -0.3673(10) 0.1178(8) 0.4043(8) 0.047(2) Uani 1 1 d . .
H33 H -0.4571 0.0858 0.3619 0.057 Uiso 1 1 calc R U
C37 C -0.1567(10) 0.1985(9) 0.4182(7) 0.055(2) Uani 1 1 d . .
H37 H -0.1052 0.2185 0.3849 0.066 Uiso 1 1 calc R U
C36 C -0.1009(12) 0.2179(9) 0.5307(8) 0.068(3) Uani 1 1 d . .
H36 H -0.0127 0.2540 0.5736 0.082 Uiso 1 1 calc R U
C34 C -0.3083(13) 0.1350(10) 0.5163(9) 0.069(3) Uani 1 1 d . .
H34 H -0.3587 0.1135 0.5498 0.082 Uiso 1 1 calc R U
C35 C -0.1753(13) 0.1841(9) 0.5785(7) 0.067(3) Uani 1 1 d . .
H35 H -0.1362 0.1941 0.6535 0.080 Uiso 1 1 calc R U

loop_
_atom_site_aniso_label
_atom_site_aniso_U_11
_atom_site_aniso_U_22
_atom_site_aniso_U_33
_atom_site_aniso_U_23
_atom_site_aniso_U_13
_atom_site_aniso_U_12
W4 0.02143(14) 0.02815(14) 0.02145(13) 0.00901(10) 0.01210(11) 0.00482(11)
W2 0.02319(14) 0.02628(14) 0.02251(13) 0.00869(10) 0.01245(11) 0.00552(11)
W3 0.01817(13) 0.02954(14) 0.02169(13) 0.00801(11) 0.00716(11) 0.00225(11)
W1 0.02935(15) 0.02374(13) 0.02907(14) 0.01268(11) 0.01559(12) 0.00535(11)
W5 0.01825(14) 0.03113(15) 0.02187(13) 0.01071(11) 0.00740(11) 0.00589(11)
Ag2 0.0564(4) 0.0515(4) 0.0514(4) 0.0206(3) 0.0298(4) 0.0116(3)
O12 0.027(3) 0.049(3) 0.033(3) 0.018(2) 0.010(2) 0.012(2)
O4 0.029(2) 0.022(2) 0.029(2) 0.0111(19) 0.014(2) 0.0079(19)
O13 0.026(2) 0.036(3) 0.020(2) 0.012(2) 0.009(2) 0.005(2)
O1 0.048(3) 0.029(3) 0.044(3) 0.018(2) 0.027(3) 0.008(2)
O6 0.019(2) 0.024(2) 0.019(2) 0.0092(18) 0.0083(19) 0.0037(19)
O11 0.024(2) 0.031(2) 0.028(2) 0.013(2) 0.014(2) 0.008(2)
O8 0.030(3) 0.039(3) 0.034(3) 0.007(2) 0.008(2) 0.002(2)
O7 0.023(2) 0.033(2) 0.027(2) 0.010(2) 0.014(2) 0.004(2)
O2 0.028(2) 0.034(3) 0.029(2) 0.016(2) 0.016(2) 0.005(2)
O9 0.026(2) 0.032(2) 0.024(2) 0.0079(19) 0.013(2) 0.004(2)
O16 0.025(2) 0.030(2) 0.024(2) 0.013(2) 0.012(2) 0.008(2)
O3 0.028(2) 0.027(2) 0.031(2) 0.012(2) 0.017(2) 0.005(2)
N11 0.068(6) 0.067(6) 0.062(5) 0.021(5) 0.040(5) 0.010(5)
N1 0.055(5) 0.053(5) 0.058(5) 0.020(4) 0.029(4) 0.007(4)
C12 0.055(5) 0.043(4) 0.046(5) 0.017(4) 0.027(4) 0.015(4)
C11 0.055(6) 0.057(6) 0.059(6) 0.017(5) 0.030(5) 0.009(5)
C2 0.038(4) 0.029(4) 0.057(5) 0.013(4) 0.023(4) 0.004(3)
C1 0.050(5) 0.045(5) 0.044(5) 0.013(4) 0.021(4) 0.009(4)
C3 0.035(4) 0.039(4) 0.056(5) 0.014(4) 0.021(4) 0.005(4)
C13 0.049(6) 0.061(6) 0.049(5) 0.001(5) 0.017(5) -0.005(5)
C4 0.066(6) 0.039(5) 0.068(6) 0.009(4) 0.042(6) 0.000(5)
C15 0.067(7) 0.066(6) 0.049(5) 0.018(5) 0.036(5) 0.011(5)
C5 0.059(6) 0.044(5) 0.100(9) 0.017(5) 0.053(7) 0.007(5)
C6 0.035(5) 0.062(7) 0.122(11) 0.022(7) 0.039(6) 0.015(5)
C14 0.061(6) 0.072(7) 0.035(4) 0.001(4) 0.017(5) 0.007(5)
C17 0.081(8) 0.052(5) 0.039(5) 0.004(4) 0.026(5) -0.005(5)
C7 0.040(5) 0.044(5) 0.064(6) 0.015(4) 0.018(5) 0.008(4)
O15 0.030(3) 0.033(3) 0.024(2) 0.013(2) 0.014(2) 0.010(2)
O10 0.037(3) 0.043(3) 0.037(3) 0.013(2) 0.024(3) 0.009(2)
O14 0.028(3) 0.040(3) 0.033(3) 0.011(2) 0.019(2) 0.007(2)
O5 0.027(2) 0.032(2) 0.027(2) 0.016(2) 0.009(2) 0.008(2)
C16 0.066(7) 0.083(8) 0.053(6) 0.014(6) 0.026(6) -0.008(6)
C24 0.065(7) 0.076(7) 0.032(4) 0.016(5) 0.012(4) 0.019(6)
C22 0.048(5) 0.042(4) 0.027(3) 0.015(3) 0.016(3) 0.018(4)
C27 0.054(6) 0.071(6) 0.043(5) 0.022(5) 0.024(5) 0.008(5)
C25 0.084(8) 0.067(6) 0.029(4) 0.025(4) 0.018(5) 0.023(6)
C23 0.042(5) 0.067(6) 0.029(4) 0.014(4) 0.009(4) -0.001(4)
C21 0.036(4) 0.056(5) 0.023(3) 0.010(3) 0.013(3) 0.000(4)
N21 0.033(3) 0.054(4) 0.033(3) 0.018(3) 0.013(3) 0.006(3)
Ag1 0.0920(7) 0.0729(5) 0.0273(3) 0.0210(3) 0.0092(4) 0.0062(5)
C26 0.079(8) 0.078(7) 0.059(6) 0.042(6) 0.037(6) 0.012(6)
N31 0.041(4) 0.059(4) 0.033(4) 0.023(3) 0.014(3) 0.012(3)
C32 0.042(4) 0.041(4) 0.027(3) 0.016(3) 0.014(3) 0.011(4)
C31 0.034(4) 0.041(4) 0.029(4) 0.013(3) 0.011(3) 0.006(3)
C33 0.049(5) 0.057(5) 0.046(5) 0.020(4) 0.029(4) 0.013(4)
C37 0.052(6) 0.074(7) 0.032(4) 0.018(4) 0.014(4) 0.000(5)
C36 0.070(7) 0.073(7) 0.035(5) 0.008(5) 0.003(5) 0.001(6)
C34 0.096(9) 0.085(8) 0.056(6) 0.037(6) 0.052(7) 0.036(7)
C35 0.092(9) 0.077(7) 0.024(4) 0.013(4) 0.019(5) 0.020(7)

loop_
_atom_type_symbol
_atom_type_description
_atom_type_scat_dispersion_real
_atom_type_scat_dispersion_imag
_atom_type_scat_source
C C 0.0033 0.0016 'International Tables Vol C Tables 4.2.6.8 and 6.1.1.4'
H H 0.0000 0.0000 'International Tables Vol C Tables 4.2.6.8 and 6.1.1.4'
N N 0.0061 0.0033 'International Tables Vol C Tables 4.2.6.8 and 6.1.1.4'
O O 0.0106 0.0060 'International Tables Vol C Tables 4.2.6.8 and 6.1.1.4'
Ag Ag -0.8971 1.1015 'International Tables Vol C Tables 4.2.6.8 and 6.1.1.4'
W W -0.8490 6.8722 'International Tables Vol C Tables 4.2.6.8 and 6.1.1.4'

loop_
_geom_angle_atom_site_label_1
_geom_angle_atom_site_label_2
_geom_angle_atom_site_label_3
_geom_angle
_geom_angle_site_symmetry_1
_geom_angle_site_symmetry_3
O14 W4 O13 102.4(2) . .
O14 W4 O2 98.4(2) . .
O13 W4 O2 87.9(2) . .
O14 W4 O7 105.1(2) . .
O13 W4 O7 152.55(19) . .
O2 W4 O7 88.2(2) . .
O14 W4 O16 98.3(2) . .
O13 W4 O16 87.2(2) . .
O2 W4 O16 163.28(19) . .
O7 W4 O16 88.8(2) . .
O14 W4 O6 173.8(2) . .
O13 W4 O6 75.87(17) . .
O2 W4 O6 75.76(17) . .
O7 W4 O6 76.83(17) . .
O16 W4 O6 87.53(17) . .
O10 W2 O16 100.4(2) . 2
O10 W2 O9 102.3(2) . .
O16 W2 O9 90.3(2) 2 .
O10 W2 O11 104.0(2) . .
O16 W2 O11 89.9(2) 2 .
O9 W2 O11 153.29(19) . .
O10 W2 O4 94.7(2) . .
O16 W2 O4 165.0(2) 2 .
O9 W2 O4 85.8(2) . .
O11 W2 O4 87.11(19) . .
O10 W2 O6 169.9(2) . .
O16 W2 O6 89.68(17) 2 .
O9 W2 O6 76.25(17) . .
O11 W2 O6 77.04(17) . .
O4 W2 O6 75.28(17) . .
O8 W3 O15 99.9(2) . 2
O8 W3 O9 102.7(2) . .
O15 W3 O9 88.9(2) 2 .
O8 W3 O7 104.3(2) . .
O15 W3 O7 88.90(19) 2 .
O9 W3 O7 152.9(2) . .
O8 W3 O3 96.6(2) . .
O15 W3 O3 163.4(2) 2 .
O9 W3 O3 87.4(2) . .
O7 W3 O3 87.1(2) . .
O8 W3 O6 171.5(2) . .
O15 W3 O6 88.40(18) 2 .
O9 W3 O6 75.54(17) . .
O7 W3 O6 77.45(17) . .
O3 W3 O6 75.03(18) . .
O1 W1 O5 103.0(2) . .
O1 W1 O4 103.9(2) . .
O5 W1 O4 87.9(2) . .
O1 W1 O3 104.1(2) . .
O5 W1 O3 152.9(2) . .
O4 W1 O3 87.1(2) . .
O1 W1 O2 102.3(2) . .
O5 W1 O2 86.9(2) . .
O4 W1 O2 153.83(19) . .
O3 W1 O2 86.0(2) . .
O1 W1 O6 179.4(2) . .
O5 W1 O6 76.79(17) . .
O4 W1 O6 76.67(17) . .
O3 W1 O6 76.09(17) . .
O2 W1 O6 77.16(17) . .
O12 W5 O15 99.9(2) . .
O12 W5 O13 102.2(2) . .
O15 W5 O13 89.7(2) . .
O12 W5 O11 105.2(2) . .
O15 W5 O11 88.56(19) . .
O13 W5 O11 152.4(2) . .
O12 W5 O5 96.0(2) . .
O15 W5 O5 164.2(2) . .
O13 W5 O5 87.2(2) . .
O11 W5 O5 87.0(2) . .
O12 W5 O6 170.8(2) . .
O15 W5 O6 89.30(18) . .
O13 W5 O6 76.61(17) . .
O11 W5 O6 75.85(17) . .
O5 W5 O6 74.86(17) . .
N11 Ag2 N1 146.9(3) . .
N11 Ag2 O1 99.1(3) . 2_565
N1 Ag2 O1 96.3(3) . 2_565
N11 Ag2 O4 109.4(3) . .
N1 Ag2 O4 98.8(2) . .
O1 Ag2 O4 92.74(17) 2_565 .
W1 O4 W2 115.3(2) . .
W1 O4 Ag2 118.5(2) . .
W2 O4 Ag2 121.0(2) . .
W5 O13 W4 118.4(2) . .
W1 O1 Ag2 133.0(3) . 2_565
W2 O6 W1 92.77(15) . .
W2 O6 W3 90.92(14) . .
W1 O6 W3 91.41(15) . .
W2 O6 W5 90.69(14) . .
W1 O6 W5 91.28(14) . .
W3 O6 W5 176.8(2) . .
W2 O6 W4 177.0(2) . .
W1 O6 W4 90.18(14) . .
W3 O6 W4 89.11(14) . .
W5 O6 W4 89.14(14) . .
W2 O11 W5 116.4(2) . .
W2 O11 Ag1 117.69(19) . .
W5 O11 Ag1 122.2(2) . .
W4 O7 W3 116.6(2) . .
W4 O2 W1 116.9(2) . .
W3 O9 W2 117.2(2) . .
W2 O16 W4 174.2(3) 2 .
W1 O3 W3 117.5(2) . .
C11 N11 Ag2 169.1(9) . .
C1 N1 Ag2 150.4(8) . .
C17 C12 C13 119.2(9) . .
C17 C12 C11 119.8(9) . .
C13 C12 C11 120.9(9) . .
N11 C11 C12 177.2(12) . .
C3 C2 C7 119.6(8) . .
C3 C2 C1 119.0(8) . .
C7 C2 C1 121.4(8) . .
N1 C1 C2 178.4(10) . .
C4 C3 C2 119.9(9) . .
C4 C3 H3 120.0 . .
C2 C3 H3 120.0 . .
C14 C13 C12 120.2(10) . .
C14 C13 H13 119.9 . .
C12 C13 H13 119.9 . .
C3 C4 C5 120.6(10) . .
C3 C4 H4 119.7 . .
C5 C4 H4 119.7 . .
C14 C15 C16 121.6(10) . .
C14 C15 H15 119.2 . .
C16 C15 H15 119.2 . .
C6 C5 C4 120.2(10) . .
C6 C5 H5 119.9 . .
C4 C5 H5 119.9 . .
C5 C6 C7 120.0(9) . .
C5 C6 H6 120.0 . .
C7 C6 H6 120.0 . .
C15 C14 C13 119.4(9) . .
C15 C14 H14 120.3 . .
C13 C14 H14 120.3 . .
C16 C17 C12 119.8(9) . .
C16 C17 H17 120.1 . .
C12 C17 H17 120.1 . .
C6 C7 C2 119.6(10) . .
C6 C7 H7 120.2 . .
C2 C7 H7 120.2 . .
W5 O15 W3 175.0(3) . 2
W1 O5 W5 117.1(2) . .
C15 C16 C17 119.6(11) . .
C15 C16 H16 120.2 . .
C17 C16 H16 120.2 . .
C25 C24 C23 120.2(10) . .
C25 C24 H24 119.9 . .
C23 C24 H24 119.9 . .
C27 C22 C23 120.5(8) . .
C27 C22 C21 119.2(8) . .
C23 C22 C21 120.3(8) . .
C22 C27 C26 118.8(10) . .
C22 C27 H27 120.6 . .
C26 C27 H27 120.6 . .
C24 C25 C26 120.9(8) . .
C24 C25 H25 119.5 . .
C26 C25 H25 119.5 . .
C24 C23 C22 119.8(9) . .
C24 C23 H23 120.1 . .
C22 C23 H23 120.1 . .
N21 C21 C22 176.5(10) . .
C21 N21 Ag1 172.4(7) . .
N21 Ag1 N31 173.0(3) . .
N21 Ag1 O11 87.2(2) . .
N31 Ag1 O11 99.0(2) . .
N21 Ag1 Ag1 113.7(2) . 2_455
N31 Ag1 Ag1 66.3(2) . 2_455
O11 Ag1 Ag1 116.35(10) . 2_455
C25 C26 C27 119.7(9) . .
C25 C26 H26 120.1 . .
C27 C26 H26 120.1 . .
C31 N31 Ag1 171.7(7) . .
C37 C32 C33 121.9(8) . .
C37 C32 C31 118.9(7) . .
C33 C32 C31 119.2(8) . .
N31 C31 C32 177.8(9) . .
C34 C33 C32 117.9(10) . .
C34 C33 H33 121.0 . .
C32 C33 H33 121.0 . .
C32 C37 C36 119.2(10) . .
C32 C37 H37 120.4 . .
C36 C37 H37 120.4 . .
C35 C36 C37 120.1(11) . .
C35 C36 H36 120.0 . .
C37 C36 H36 120.0 . .
C35 C34 C33 120.4(10) . .
C35 C34 H34 119.8 . .
C33 C34 H34 119.8 . .
C36 C35 C34 120.4(9) . .
C36 C35 H35 119.8 . .
C34 C35 H35 119.8 . .

loop_
_geom_bond_atom_site_label_1
_geom_bond_atom_site_label_2
_geom_bond_distance
_geom_bond_site_symmetry_2
W4 O14 1.694(5) .
W4 O13 1.912(5) .
W4 O2 1.914(5) .
W4 O7 1.917(5) .
W4 O16 1.931(4) .
W4 O6 2.344(4) .
W2 O10 1.709(5) .
W2 O16 1.849(4) 2
W2 O9 1.922(5) .
W2 O11 1.924(5) .
W2 O4 1.989(4) .
W2 O6 2.277(4) .
W3 O8 1.694(5) .
W3 O15 1.902(5) 2
W3 O9 1.911(5) .
W3 O7 1.924(5) .
W3 O3 1.927(5) .
W3 O6 2.314(4) .
W1 O1 1.715(5) .
W1 O5 1.905(5) .
W1 O4 1.914(5) .
W1 O3 1.917(5) .
W1 O2 1.928(5) .
W1 O6 2.277(4) .
W5 O12 1.695(5) .
W5 O15 1.886(5) .
W5 O13 1.901(5) .
W5 O11 1.927(5) .
W5 O5 1.951(5) .
W5 O6 2.323(4) .
Ag2 N11 2.176(9) .
Ag2 N1 2.187(8) .
Ag2 O1 2.453(5) 2_565
Ag2 O4 2.488(5) .
O1 Ag2 2.453(5) 2_565
O11 Ag1 2.797(5) .
O16 W2 1.849(4) 2
N11 C11 1.116(12) .
N1 C1 1.151(12) .
C12 C17 1.383(14) .
C12 C13 1.388(13) .
C12 C11 1.441(13) .
C2 C3 1.384(12) .
C2 C7 1.405(12) .
C2 C1 1.419(12) .
C3 C4 1.368(12) .
C3 H3 0.9300 .
C13 C14 1.375(14) .
C13 H13 0.9300 .
C4 C5 1.382(14) .
C4 H4 0.9300 .
C15 C14 1.351(15) .
C15 C16 1.366(14) .
C15 H15 0.9300 .
C5 C6 1.374(17) .
C5 H5 0.9300 .
C6 C7 1.380(15) .
C6 H6 0.9300 .
C14 H14 0.9300 .
C17 C16 1.373(14) .
C17 H17 0.9300 .
C7 H7 0.9300 .
O15 W3 1.902(5) 2
C16 H16 0.9300 .
C24 C25 1.343(15) .
C24 C23 1.372(12) .
C24 H24 0.9300 .
C22 C27 1.375(12) .
C22 C23 1.383(12) .
C22 C21 1.433(10) .
C27 C26 1.386(13) .
C27 H27 0.9300 .
C25 C26 1.385(16) .
C25 H25 0.9300 .
C23 H23 0.9300 .
C21 N21 1.132(10) .
N21 Ag1 2.083(6) .
Ag1 N31 2.085(6) .
Ag1 Ag1 3.3233(18) 2_455
C26 H26 0.9300 .
N31 C31 1.138(10) .
C32 C37 1.363(13) .
C32 C33 1.392(11) .
C32 C31 1.438(10) .
C33 C34 1.385(14) .
C33 H33 0.9300 .
C37 C36 1.387(13) .
C37 H37 0.9300 .
C36 C35 1.366(17) .
C36 H36 0.9300 .
C34 C35 1.382(17) .
C34 H34 0.9300 .
C35 H35 0.9300 .
